data_4314313
loop_
_publ_author_name
'Satyabrata Samanta'
'Suman Mukhopadhyay'
'Debdas Mandal'
'Ray J. Butcher'
'Muktimoy Chaudhury'

_publ_section_title
;
 Adduct Formation between Alkali Metal Ions and Anionic LVVO2- (L2- =
 Tridentate ONS Ligands) Species: Syntheses, Structural Investigation, and
 Photochemical Studies
;
_journal_name_full 'Inorganic Chemistry'
_journal_page_first 6284
_journal_page_last 6293
_journal_paper_doi 10.1021/ic030080i
_journal_volume 42
_journal_year 2003
_chemical_formula_sum 'C9 H9 N3 O6 Rb S2 V'
_chemical_formula_weight 455.72
_chemical_name_systematic
;
   ?
;
_space_group_IT_number 2
_symmetry_cell_setting triclinic
_symmetry_space_group_name_Hall '-P 1'
_symmetry_space_group_name_H-M 'P -1'
_atom_sites_solution_hydrogens geom
_atom_sites_solution_primary direct
_atom_sites_solution_secondary difmap
_audit_creation_method SHELXL-97
_cell_angle_alpha 91.738(2)
_cell_angle_beta 92.002(2)
_cell_angle_gamma 107.074(2)
_cell_formula_units_Z 2
_cell_length_a 7.4650(9)
_cell_length_b 8.3921(10)
_cell_length_c 12.5586(15)
_cell_measurement_temperature 93(2)
_cell_volume 750.95(16)
_computing_cell_refinement 'Bruker SMART'
_computing_data_collection 'Bruker SMART'
_computing_data_reduction 'Bruker SHELXTL'
_computing_molecular_graphics 'Bruker SHELXTL'
_computing_publication_material 'Bruker SHELXTL'
_computing_structure_refinement 'SHELXL-97 (Sheldrick, 1997)'
_computing_structure_solution 'SHELXS-97 (Sheldrick, 1990)'
_diffrn_ambient_temperature 93(2)
_diffrn_measured_fraction_theta_full 0.950
_diffrn_measured_fraction_theta_max 0.950
_diffrn_measurement_device_type 'CCD area detector'
_diffrn_measurement_method 'phi and omega scans'
_diffrn_radiation_monochromator graphite
_diffrn_radiation_source 'fine-focus sealed tube'
_diffrn_radiation_type MoK\a
_diffrn_radiation_wavelength 0.71073
_diffrn_reflns_av_R_equivalents 0.0185
_diffrn_reflns_av_sigmaI/netI 0.0301
_diffrn_reflns_limit_h_max 9
_diffrn_reflns_limit_h_min -9
_diffrn_reflns_limit_k_max 10
_diffrn_reflns_limit_k_min -11
_diffrn_reflns_limit_l_max 16
_diffrn_reflns_limit_l_min -14
_diffrn_reflns_number 5677
_diffrn_reflns_theta_full 28.35
_diffrn_reflns_theta_max 28.35
_diffrn_reflns_theta_min 1.62
_exptl_absorpt_coefficient_mu 4.189
_exptl_absorpt_correction_T_max 1.0000
_exptl_absorpt_correction_T_min 0.5949
_exptl_absorpt_correction_type multi-scan
_exptl_crystal_colour yellow
_exptl_crystal_density_diffrn 2.015
_exptl_crystal_density_method 'not measured'
_exptl_crystal_description 'thick plate'
_exptl_crystal_F_000 448
_exptl_crystal_size_max 0.15
_exptl_crystal_size_mid 0.47
_exptl_crystal_size_min 0.55
_refine_diff_density_max 1.836
_refine_diff_density_min -0.745
_refine_diff_density_rms 0.104
_refine_ls_extinction_method none
_refine_ls_goodness_of_fit_ref 1.035
_refine_ls_hydrogen_treatment mixed
_refine_ls_matrix_type full
_refine_ls_number_parameters 215
_refine_ls_number_reflns 3553
_refine_ls_number_restraints 0
_refine_ls_restrained_S_all 1.035
_refine_ls_R_factor_all 0.0355
_refine_ls_R_factor_gt 0.0310
_refine_ls_shift/su_max 0.002
_refine_ls_shift/su_mean 0.000
_refine_ls_structure_factor_coef Fsqd
_refine_ls_weighting_details 'calc w=1/[\s^2^(Fo^2^)+(0.0554P)^2^+0.0000P] where P=(Fo^2^+2Fc^2^)/3'
_refine_ls_weighting_scheme calc
_refine_ls_wR_factor_gt 0.0817
_refine_ls_wR_factor_ref 0.0835
_reflns_number_gt 3146
_reflns_number_total 3553
_reflns_threshold_expression >2sigma(I)
_cod_data_source_file ic030080i_4.cif
_cod_data_source_block mc01rbm
_cod_depositor_comments
;
The following automatic conversions were performed:

'_symmetry_cell_setting' value 'Triclinic' changed to 'triclinic'
according to the built-in table from CIF Core dictionary named
'cif_core.dic' version 2.4.1 from 2010-06-29.

Automatic conversion script
Id: cif_fix_values 1646 2011-03-28 12:23:43Z adriana 
;
_cod_database_code 4314313

loop_
_symmetry_equiv_pos_as_xyz
'x, y, z'
'-x, -y, -z'

loop_
_atom_site_label
_atom_site_type_symbol
_atom_site_fract_x
_atom_site_fract_y
_atom_site_fract_z
_atom_site_U_iso_or_equiv
_atom_site_adp_type
_atom_site_occupancy
_atom_site_symmetry_multiplicity
_atom_site_calc_flag
_atom_site_refinement_flags
_atom_site_disorder_assembly
_atom_site_disorder_group
Rb Rb 0.68909(3) 0.85925(3) 0.936125(19) 0.01923(9) Uani 1 1 d . . .
V V 0.82607(6) 1.66309(5) 0.70921(3) 0.01099(11) Uani 1 1 d . . .
S1 S 0.73678(9) 1.43845(7) 0.82538(5) 0.01411(14) Uani 1 1 d . . .
S2 S 0.47259(9) 1.10330(8) 0.79443(5) 0.01438(14) Uani 1 1 d . . .
O1 O 0.9793(2) 1.7378(2) 0.59206(14) 0.0144(4) Uani 1 1 d . . .
O2 O 0.6515(2) 1.7427(2) 0.70633(15) 0.0166(4) Uani 1 1 d . . .
O3 O 0.9765(2) 1.7652(2) 0.80579(14) 0.0160(4) Uani 1 1 d . . .
O1W O 0.2834(3) 0.8071(3) 0.95067(18) 0.0212(4) Uani 1 1 d . . .
H1W1 H 0.198(5) 0.789(4) 0.907(3) 0.027(9) Uiso 1 1 d . . .
H1W2 H 0.247(6) 0.749(5) 0.985(3) 0.039(13) Uiso 1 1 d . . .
O5A O 0.9645(3) 1.8267(3) 0.10308(15) 0.0222(4) Uani 1 1 d . . .
O5B O 0.7458(3) 1.5910(3) 0.10694(16) 0.0249(4) Uani 1 1 d . . .
N1 N 0.7019(3) 1.4473(2) 0.59745(17) 0.0116(4) Uani 1 1 d . . .
N2 N 0.5881(3) 1.2948(2) 0.63283(17) 0.0125(4) Uani 1 1 d . . .
N5 N 0.8670(3) 1.7083(3) 0.15200(18) 0.0174(5) Uani 1 1 d . . .
C1 C 0.8106(3) 1.5880(3) 0.4355(2) 0.0115(5) Uani 1 1 d . . .
C2 C 0.9485(3) 1.7260(3) 0.4880(2) 0.0127(5) Uani 1 1 d . . .
C3 C 1.0589(4) 1.8534(3) 0.4261(2) 0.0147(5) Uani 1 1 d . . .
H3A H 1.1527 1.9443 0.4603 0.016(7) Uiso 1 1 calc R . .
C4 C 1.0319(4) 1.8470(3) 0.3169(2) 0.0159(5) Uani 1 1 d . . .
H4A H 1.1049 1.9337 0.2758 0.027(9) Uiso 1 1 calc R . .
C5 C 0.8953(4) 1.7108(3) 0.2673(2) 0.0146(5) Uani 1 1 d . . .
C6 C 0.7870(3) 1.5823(3) 0.3242(2) 0.0140(5) Uani 1 1 d . . .
H6A H 0.6970 1.4906 0.2881 0.040(10) Uiso 1 1 calc R . .
C7 C 0.7010(3) 1.4507(3) 0.4944(2) 0.0127(5) Uani 1 1 d . . .
H7A H 0.6226 1.3562 0.4548 0.017(8) Uiso 1 1 calc R . .
C8 C 0.5994(3) 1.2865(3) 0.7348(2) 0.0115(5) Uani 1 1 d . . .
C9 C 0.3633(4) 0.9709(3) 0.6806(2) 0.0177(5) Uani 1 1 d . . .
H9A H 0.2843 1.0245 0.6398 0.032(9) Uiso 1 1 calc R . .
H9B H 0.2857 0.8636 0.7046 0.041(10) Uiso 1 1 calc R . .
H9C H 0.4602 0.9526 0.6353 0.014(7) Uiso 1 1 calc R . .

loop_
_atom_site_aniso_label
_atom_site_aniso_U_11
_atom_site_aniso_U_22
_atom_site_aniso_U_33
_atom_site_aniso_U_23
_atom_site_aniso_U_13
_atom_site_aniso_U_12
Rb 0.02346(15) 0.02831(16) 0.01055(14) 0.00043(10) 0.00095(10) 0.01486(11)
V 0.0127(2) 0.0116(2) 0.0083(2) 0.00015(15) 0.00004(15) 0.00315(16)
S1 0.0191(3) 0.0134(3) 0.0089(3) 0.0009(2) -0.0011(2) 0.0035(2)
S2 0.0162(3) 0.0137(3) 0.0123(3) 0.0034(2) 0.0011(2) 0.0025(2)
O1 0.0165(9) 0.0160(9) 0.0087(9) 0.0010(7) 0.0005(7) 0.0016(7)
O2 0.0189(9) 0.0162(9) 0.0160(10) 0.0006(7) 0.0005(7) 0.0073(7)
O3 0.0171(9) 0.0170(9) 0.0114(9) 0.0011(7) 0.0002(7) 0.0008(7)
O1W 0.0193(10) 0.0249(11) 0.0159(11) 0.0073(9) -0.0018(8) 0.0009(8)
O5A 0.0248(10) 0.0311(11) 0.0124(10) 0.0097(8) 0.0051(8) 0.0097(8)
O5B 0.0315(11) 0.0292(11) 0.0125(10) -0.0015(8) -0.0003(8) 0.0072(9)
N1 0.0110(9) 0.0117(9) 0.0128(11) 0.0021(8) 0.0014(8) 0.0040(8)
N2 0.0124(10) 0.0109(9) 0.0134(11) 0.0019(8) 0.0004(8) 0.0023(8)
N5 0.0207(11) 0.0242(12) 0.0107(11) 0.0022(9) 0.0031(9) 0.0117(9)
C1 0.0120(11) 0.0133(11) 0.0102(12) 0.0002(9) 0.0015(9) 0.0052(9)
C2 0.0141(11) 0.0154(11) 0.0107(12) 0.0007(9) 0.0006(9) 0.0074(9)
C3 0.0156(12) 0.0147(12) 0.0133(13) 0.0009(9) 0.0023(9) 0.0035(9)
C4 0.0177(12) 0.0167(12) 0.0154(13) 0.0055(10) 0.0050(10) 0.0075(10)
C5 0.0195(12) 0.0201(12) 0.0070(12) 0.0019(9) 0.0019(9) 0.0098(10)
C6 0.0156(12) 0.0163(12) 0.0115(12) -0.0004(9) 0.0008(9) 0.0070(10)
C7 0.0136(11) 0.0142(11) 0.0112(12) -0.0012(9) -0.0006(9) 0.0058(9)
C8 0.0117(11) 0.0110(11) 0.0122(12) 0.0007(9) 0.0013(9) 0.0039(9)
C9 0.0204(13) 0.0149(12) 0.0150(13) -0.0002(10) -0.0021(10) 0.0012(10)

loop_
_atom_type_symbol
_atom_type_description
_atom_type_scat_dispersion_real
_atom_type_scat_dispersion_imag
_atom_type_scat_source
C C 0.0033 0.0016 'International Tables Vol C Tables 4.2.6.8 and 6.1.1.4'
H H 0.0000 0.0000 'International Tables Vol C Tables 4.2.6.8 and 6.1.1.4'
N N 0.0061 0.0033 'International Tables Vol C Tables 4.2.6.8 and 6.1.1.4'
O O 0.0106 0.0060 'International Tables Vol C Tables 4.2.6.8 and 6.1.1.4'
S S 0.1246 0.1234 'International Tables Vol C Tables 4.2.6.8 and 6.1.1.4'
V V 0.3005 0.5294 'International Tables Vol C Tables 4.2.6.8 and 6.1.1.4'
Rb Rb -0.9393 2.9676 'International Tables Vol C Tables 4.2.6.8 and 6.1.1.4'

loop_
_geom_angle_atom_site_label_1
_geom_angle_atom_site_label_2
_geom_angle_atom_site_label_3
_geom_angle
_geom_angle_site_symmetry_1
_geom_angle_site_symmetry_3
_geom_angle_publ_flag
O1W Rb O5A 128.85(6) . 1_546 ?
O1W Rb O2 93.19(6) . 1_545 ?
O5A Rb O2 128.55(5) 1_546 1_545 ?
O1W Rb O3 143.05(6) . 1_545 ?
O5A Rb O3 78.08(5) 1_546 1_545 ?
O2 Rb O3 52.22(5) 1_545 1_545 ?
O1W Rb O1W 83.09(6) . 2_677 ?
O5A Rb O1W 85.68(6) 1_546 2_677 ?
O2 Rb O1W 133.48(6) 1_545 2_677 ?
O3 Rb O1W 128.63(5) 1_545 2_677 ?
O1W Rb O5A 134.08(6) . 2_786 ?
O5A Rb O5A 78.60(6) 1_546 2_786 ?
O2 Rb O5A 92.73(5) 1_545 2_786 ?
O3 Rb O5A 68.38(5) 1_545 2_786 ?
O1W Rb O5A 60.70(6) 2_677 2_786 ?
O1W Rb O5B 99.52(6) . 1_546 ?
O5A Rb O5B 40.39(5) 1_546 1_546 ?
O2 Rb O5B 115.73(5) 1_545 1_546 ?
O3 Rb O5B 87.13(5) 1_545 1_546 ?
O1W Rb O5B 110.60(6) 2_677 1_546 ?
O5A Rb O5B 118.33(5) 2_786 1_546 ?
O1W Rb N5 111.03(6) . 1_546 ?
O5A Rb N5 20.90(5) 1_546 1_546 ?
O2 Rb N5 129.82(5) 1_545 1_546 ?
O3 Rb N5 87.82(5) 1_545 1_546 ?
O1W Rb N5 93.82(6) 2_677 1_546 ?
O5A Rb N5 99.38(5) 2_786 1_546 ?
O5B Rb N5 21.09(5) 1_546 1_546 ?
O1W Rb S2 60.07(5) . . ?
O5A Rb S2 150.25(4) 1_546 . ?
O2 Rb S2 71.78(3) 1_545 . ?
O3 Rb S2 111.05(4) 1_545 . ?
O1W Rb S2 66.31(4) 2_677 . ?
O5A Rb S2 78.96(4) 2_786 . ?
O5B Rb S2 159.31(4) 1_546 . ?
N5 Rb S2 158.33(4) 1_546 . ?
O1W Rb V 115.72(5) . 1_545 ?
O5A Rb V 101.64(4) 1_546 1_545 ?
O2 Rb V 26.91(3) 1_545 1_545 ?
O3 Rb V 27.45(3) 1_545 1_545 ?
O1W Rb V 144.78(4) 2_677 1_545 ?
O5A Rb V 86.74(4) 2_786 1_545 ?
O5B Rb V 95.99(4) 1_546 1_545 ?
N5 Rb V 105.19(4) 1_546 1_545 ?
S2 Rb V 96.313(16) . 1_545 ?
O1W Rb S2 64.37(5) . 2_677 ?
O5A Rb S2 67.84(4) 1_546 2_677 ?
O2 Rb S2 155.72(4) 1_545 2_677 ?
O3 Rb S2 145.31(3) 1_545 2_677 ?
O1W Rb S2 56.64(4) 2_677 2_677 ?
O5A Rb S2 109.37(4) 2_786 2_677 ?
O5B Rb S2 62.86(4) 1_546 2_677 ?
N5 Rb S2 57.85(4) 1_546 2_677 ?
S2 Rb S2 101.978(15) . 2_677 ?
V Rb S2 157.531(14) 1_545 2_677 ?
O1W Rb S1 105.41(5) . 1_545 ?
O5A Rb S1 83.85(4) 1_546 1_545 ?
O2 Rb S1 53.82(3) 1_545 1_545 ?
O3 Rb S1 46.36(3) 1_545 1_545 ?
O1W Rb S1 169.26(4) 2_677 1_545 ?
O5A Rb S1 114.58(4) 2_786 1_545 ?
O5B Rb S1 62.06(4) 1_546 1_545 ?
N5 Rb S1 77.11(4) 1_546 1_545 ?
S2 Rb S1 123.481(17) . 1_545 ?
V Rb S1 36.850(11) 1_545 1_545 ?
S2 Rb S1 120.709(15) 2_677 1_545 ?
O2 V O3 107.12(9) . . ?
O2 V O1 109.56(8) . . ?
O3 V O1 97.89(9) . . ?
O2 V N1 98.00(8) . . ?
O3 V N1 153.28(8) . . ?
O1 V N1 81.77(8) . . ?
O2 V S1 105.00(7) . . ?
O3 V S1 87.12(7) . . ?
O1 V S1 141.69(6) . . ?
N1 V S1 77.52(6) . . ?
O2 V Rb 56.31(7) . 1_565 ?
O3 V Rb 56.94(7) . 1_565 ?
O1 V Rb 135.38(6) . 1_565 ?
N1 V Rb 137.91(6) . 1_565 ?
S1 V Rb 78.43(2) . 1_565 ?
C8 S1 V 98.75(8) . . ?
C8 S1 Rb 132.73(8) . 1_565 ?
V S1 Rb 64.718(19) . 1_565 ?
C8 S2 C9 102.17(12) . . ?
C8 S2 Rb 122.46(8) . . ?
C9 S2 Rb 103.49(9) . . ?
C8 S2 Rb 118.04(9) . 2_677 ?
C9 S2 Rb 131.35(9) . 2_677 ?
Rb S2 Rb 78.022(15) . 2_677 ?
C2 O1 V 133.89(16) . . ?
V O2 Rb 96.78(7) . 1_565 ?
V O3 Rb 95.60(8) . 1_565 ?
Rb O1W Rb 96.91(6) . 2_677 ?
N5 O5A Rb 100.69(15) . 1_564 ?
N5 O5A Rb 157.02(16) . 2_786 ?
Rb O5A Rb 101.40(5) 1_564 2_786 ?
N5 O5B Rb 86.49(14) . 1_564 ?
C7 N1 N2 112.3(2) . . ?
C7 N1 V 125.51(16) . . ?
N2 N1 V 121.51(15) . . ?
C8 N2 N1 112.4(2) . . ?
O5B N5 O5A 122.5(2) . . ?
O5B N5 C5 119.1(2) . . ?
O5A N5 C5 118.4(2) . . ?
O5B N5 Rb 72.42(13) . 1_564 ?
O5A N5 Rb 58.41(12) . 1_564 ?
C5 N5 Rb 148.12(15) . 1_564 ?
C6 C1 C2 119.3(2) . . ?
C6 C1 C7 119.3(2) . . ?
C2 C1 C7 121.4(2) . . ?
O1 C2 C3 118.5(2) . . ?
O1 C2 C1 122.3(2) . . ?
C3 C2 C1 119.2(2) . . ?
C4 C3 C2 120.8(2) . . ?
C3 C4 C5 119.0(2) . . ?
C6 C5 C4 122.2(2) . . ?
C6 C5 N5 119.7(2) . . ?
C4 C5 N5 118.0(2) . . ?
C5 C6 C1 119.5(2) . . ?
N1 C7 C1 124.7(2) . . ?
N2 C8 S1 126.99(19) . . ?
N2 C8 S2 119.30(18) . . ?
S1 C8 S2 113.67(14) . . ?

loop_
_geom_bond_atom_site_label_1
_geom_bond_atom_site_label_2
_geom_bond_distance
_geom_bond_site_symmetry_2
_geom_bond_publ_flag
Rb O1W 2.943(2) . ?
Rb O5A 2.9601(19) 1_546 ?
Rb O2 2.9959(19) 1_545 ?
Rb O3 3.0111(19) 1_545 ?
Rb O1W 3.050(2) 2_677 ?
Rb O5A 3.169(2) 2_786 ?
Rb O5B 3.261(2) 1_546 ?
Rb N5 3.415(2) 1_546 ?
Rb S2 3.4550(7) . ?
Rb V 3.5755(6) 1_545 ?
Rb S2 3.6673(8) 2_677 ?
Rb S1 3.8739(8) 1_545 ?
V O2 1.6297(18) . ?
V O3 1.6563(18) . ?
V O1 1.9023(19) . ?
V N1 2.209(2) . ?
V S1 2.3714(7) . ?
V Rb 3.5755(6) 1_565 ?
S1 C8 1.741(2) . ?
S1 Rb 3.8739(8) 1_565 ?
S2 C8 1.757(2) . ?
S2 C9 1.799(3) . ?
S2 Rb 3.6673(8) 2_677 ?
O1 C2 1.315(3) . ?
O2 Rb 2.9959(19) 1_565 ?
O3 Rb 3.0111(19) 1_565 ?
O1W Rb 3.050(2) 2_677 ?
O5A N5 1.240(3) . ?
O5A Rb 2.9601(18) 1_564 ?
O5A Rb 3.169(2) 2_786 ?
O5B N5 1.231(3) . ?
O5B Rb 3.261(2) 1_564 ?
N1 C7 1.295(3) . ?
N1 N2 1.406(3) . ?
N2 C8 1.286(3) . ?
N5 C5 1.455(3) . ?
N5 Rb 3.415(2) 1_564 ?
C1 C6 1.402(3) . ?
C1 C2 1.429(3) . ?
C1 C7 1.443(3) . ?
C2 C3 1.416(4) . ?
C3 C4 1.375(4) . ?
C4 C5 1.401(4) . ?
C5 C6 1.379(4) . ?

loop_
_geom_hbond_atom_site_label_D
_geom_hbond_atom_site_label_H
_geom_hbond_atom_site_label_A
_geom_hbond_distance_DH
_geom_hbond_distance_HA
_geom_hbond_distance_DA
_geom_hbond_angle_DHA
_geom_hbond_site_symmetry_A
O1W H1W1 O3 0.81(4) 2.00(4) 2.807(3) 174(4) 1_445
O1W H1W2 S1 0.67(4) 2.91(4) 3.518(2) 154(4) 2_677

loop_
_geom_torsion_atom_site_label_1
_geom_torsion_atom_site_label_2
_geom_torsion_atom_site_label_3
_geom_torsion_atom_site_label_4
_geom_torsion
_geom_torsion_site_symmetry_1
_geom_torsion_site_symmetry_2
_geom_torsion_site_symmetry_3
_geom_torsion_site_symmetry_4
_geom_torsion_publ_flag
O2 V S1 C8 83.23(11) . . . . ?
O3 V S1 C8 -169.81(10) . . . . ?
O1 V S1 C8 -70.72(12) . . . . ?
N1 V S1 C8 -11.83(10) . . . . ?
Rb V S1 C8 133.36(8) 1_565 . . . ?
O2 V S1 Rb -50.13(7) . . . 1_565 ?
O3 V S1 Rb 56.82(7) . . . 1_565 ?
O1 V S1 Rb 155.92(9) . . . 1_565 ?
N1 V S1 Rb -145.19(5) . . . 1_565 ?
O1W Rb S2 C8 166.54(12) . . . . ?
O5A Rb S2 C8 49.70(13) 1_546 . . . ?
O2 Rb S2 C8 -88.56(11) 1_545 . . . ?
O3 Rb S2 C8 -53.43(11) 1_545 . . . ?
O1W Rb S2 C8 70.74(11) 2_677 . . . ?
O5A Rb S2 C8 8.06(11) 2_786 . . . ?
O5B Rb S2 C8 156.48(14) 1_546 . . . ?
N5 Rb S2 C8 95.68(15) 1_546 . . . ?
V Rb S2 C8 -77.36(10) 1_545 . . . ?
S2 Rb S2 C8 115.76(10) 2_677 . . . ?
S1 Rb S2 C8 -104.22(10) 1_545 . . . ?
O1W Rb S2 C9 -79.29(11) . . . . ?
O5A Rb S2 C9 163.87(13) 1_546 . . . ?
O2 Rb S2 C9 25.61(10) 1_545 . . . ?
O3 Rb S2 C9 60.74(10) 1_545 . . . ?
O1W Rb S2 C9 -175.09(11) 2_677 . . . ?
O5A Rb S2 C9 122.23(10) 2_786 . . . ?
O5B Rb S2 C9 -89.35(14) 1_546 . . . ?
N5 Rb S2 C9 -150.15(14) 1_546 . . . ?
V Rb S2 C9 36.81(10) 1_545 . . . ?
S2 Rb S2 C9 -130.07(10) 2_677 . . . ?
S1 Rb S2 C9 9.95(10) 1_545 . . . ?
O1W Rb S2 Rb 50.77(5) . . . 2_677 ?
O5A Rb S2 Rb -66.06(8) 1_546 . . 2_677 ?
O2 Rb S2 Rb 155.67(4) 1_545 . . 2_677 ?
O3 Rb S2 Rb -169.19(4) 1_545 . . 2_677 ?
O1W Rb S2 Rb -45.02(5) 2_677 . . 2_677 ?
O5A Rb S2 Rb -107.70(4) 2_786 . . 2_677 ?
O5B Rb S2 Rb 40.72(11) 1_546 . . 2_677 ?
N5 Rb S2 Rb -20.09(11) 1_546 . . 2_677 ?
V Rb S2 Rb 166.879(14) 1_545 . . 2_677 ?
S2 Rb S2 Rb 0.0 2_677 . . 2_677 ?
S1 Rb S2 Rb 140.016(18) 1_545 . . 2_677 ?
O2 V O1 C2 -58.9(2) . . . . ?
O3 V O1 C2 -170.3(2) . . . . ?
N1 V O1 C2 36.7(2) . . . . ?
S1 V O1 C2 94.4(2) . . . . ?
Rb V O1 C2 -120.3(2) 1_565 . . . ?
O3 V O2 Rb -26.96(9) . . . 1_565 ?
O1 V O2 Rb -132.14(7) . . . 1_565 ?
N1 V O2 Rb 143.80(7) . . . 1_565 ?
S1 V O2 Rb 64.65(6) . . . 1_565 ?
O2 V O3 Rb 26.75(9) . . . 1_565 ?
O1 V O3 Rb 140.10(6) . . . 1_565 ?
N1 V O3 Rb -132.55(17) . . . 1_565 ?
S1 V O3 Rb -78.06(4) . . . 1_565 ?
O5A Rb O1W Rb 78.75(8) 1_546 . . 2_677 ?
O2 Rb O1W Rb -133.43(6) 1_545 . . 2_677 ?
O3 Rb O1W Rb -152.24(6) 1_545 . . 2_677 ?
O1W Rb O1W Rb 0.0 2_677 . . 2_677 ?
O5A Rb O1W Rb -36.52(10) 2_786 . . 2_677 ?
O5B Rb O1W Rb 109.81(6) 1_546 . . 2_677 ?
N5 Rb O1W Rb 91.45(7) 1_546 . . 2_677 ?
S2 Rb O1W Rb -66.60(5) . . . 2_677 ?
V Rb O1W Rb -148.76(3) 1_545 . . 2_677 ?
S2 Rb O1W Rb 56.21(4) 2_677 . . 2_677 ?
S1 Rb O1W Rb 173.29(4) 1_545 . . 2_677 ?
O2 V N1 C7 82.4(2) . . . . ?
O3 V N1 C7 -117.6(2) . . . . ?
O1 V N1 C7 -26.36(19) . . . . ?
S1 V N1 C7 -173.9(2) . . . . ?
Rb V N1 C7 129.53(17) 1_565 . . . ?
O2 V N1 N2 -87.37(17) . . . . ?
O3 V N1 N2 72.7(3) . . . . ?
O1 V N1 N2 163.89(17) . . . . ?
S1 V N1 N2 16.31(15) . . . . ?
Rb V N1 N2 -40.23(19) 1_565 . . . ?
C7 N1 N2 C8 175.3(2) . . . . ?
V N1 N2 C8 -13.7(2) . . . . ?
Rb O5B N5 O5A -31.4(2) 1_564 . . . ?
Rb O5B N5 C5 147.5(2) 1_564 . . . ?
Rb O5A N5 O5B 35.6(3) 1_564 . . . ?
Rb O5A N5 O5B -160.6(3) 2_786 . . . ?
Rb O5A N5 C5 -143.21(18) 1_564 . . . ?
Rb O5A N5 C5 20.6(6) 2_786 . . . ?
Rb O5A N5 Rb 163.8(5) 2_786 . . 1_564 ?
V O1 C2 C3 150.98(19) . . . . ?
V O1 C2 C1 -30.3(3) . . . . ?
C6 C1 C2 O1 -179.1(2) . . . . ?
C7 C1 C2 O1 -1.9(4) . . . . ?
C6 C1 C2 C3 -0.4(3) . . . . ?
C7 C1 C2 C3 176.8(2) . . . . ?
O1 C2 C3 C4 -179.9(2) . . . . ?
C1 C2 C3 C4 1.4(4) . . . . ?
C2 C3 C4 C5 -1.1(4) . . . . ?
C3 C4 C5 C6 -0.2(4) . . . . ?
C3 C4 C5 N5 178.9(2) . . . . ?
O5B N5 C5 C6 0.1(3) . . . . ?
O5A N5 C5 C6 179.0(2) . . . . ?
Rb N5 C5 C6 104.0(3) 1_564 . . . ?
O5B N5 C5 C4 -179.0(2) . . . . ?
O5A N5 C5 C4 -0.1(3) . . . . ?
Rb N5 C5 C4 -75.0(4) 1_564 . . . ?
C4 C5 C6 C1 1.1(4) . . . . ?
N5 C5 C6 C1 -177.9(2) . . . . ?
C2 C1 C6 C5 -0.8(3) . . . . ?
C7 C1 C6 C5 -178.1(2) . . . . ?
N2 N1 C7 C1 -177.3(2) . . . . ?
V N1 C7 C1 12.1(3) . . . . ?
C6 C1 C7 N1 -175.2(2) . . . . ?
C2 C1 C7 N1 7.6(4) . . . . ?
N1 N2 C8 S1 -0.5(3) . . . . ?
N1 N2 C8 S2 -178.23(15) . . . . ?
V S1 C8 N2 11.7(2) . . . . ?
Rb S1 C8 N2 75.2(2) 1_565 . . . ?
V S1 C8 S2 -170.49(11) . . . . ?
Rb S1 C8 S2 -106.99(12) 1_565 . . . ?
C9 S2 C8 N2 2.1(2) . . . . ?
Rb S2 C8 N2 116.93(18) . . . . ?
Rb S2 C8 N2 -149.62(16) 2_677 . . . ?
C9 S2 C8 S1 -175.87(13) . . . . ?
Rb S2 C8 S1 -61.05(15) . . . . ?
Rb S2 C8 S1 32.40(15) 2_677 . . . ?
